data_1518645
loop_
_publ_author_name
'Li, Xun'
'Taechalertpaisarn, Jaru'
'Xin, Dongyue'
'Burgess, Kevin'

_publ_section_title
;
 Protein-Protein Interface Mimicry by an Oxazoline Piperidine-2,4-dione.
;
_journal_issue 3
_journal_name_full 'Organic letters'
_journal_page_first 632
_journal_page_last 635
_journal_paper_doi 10.1021/ol5036547
_journal_volume 17
_journal_year 2015
_chemical_absolute_configuration rm
_chemical_formula_moiety 'C24 H35 N3 O2'
_chemical_formula_sum 'C24 H35 N3 O2'
_chemical_formula_weight 398.05
_chemical_name_systematic
;
 ?
;
_space_group_crystal_system monoclinic
_space_group_IT_number 4
_space_group_name_Hall 'P 2yb'
_space_group_name_H-M_alt 'P 1 21 1'
_symmetry_space_group_name_Hall 'P 2yb'
_symmetry_space_group_name_H-M 'P 1 21 1'
_atom_sites_solution_hydrogens geom
_atom_sites_solution_primary direct
_audit_creation_date 2013-09-16
_audit_creation_method
;
  Olex2 1.2
  (compiled Apr 23 2013 17:59:47, GUI svn.r4466)
;
_cell_angle_alpha 90
_cell_angle_beta 94.667(6)
_cell_angle_gamma 90
_cell_formula_units_Z 4
_cell_length_a 12.8948(11)
_cell_length_b 9.7854(8)
_cell_length_c 18.3889(16)
_cell_measurement_reflns_used 1334
_cell_measurement_temperature 110
_cell_measurement_theta_max 43.22
_cell_measurement_theta_min 2.41
_cell_volume 2312.6(3)
_computing_cell_refinement 'Bruker FRAMBO'
_computing_data_collection 'Bruker FRAMBO'
_computing_data_reduction 'Bruker SAINT'
_computing_molecular_graphics
;
O. V. Dolomanov, L. J. Bourhis, R. J. Gildea, J. A. K. Howard and H. Puschmann,
OLEX2: a complete structure solution, refinement and analysis program.
J. Appl. Cryst. (2009). 42, 339-341.
;
_computing_publication_material
;
O. V. Dolomanov, L. J. Bourhis, R. J. Gildea, J. A. K. Howard and H. Puschmann,
OLEX2: a complete structure solution, refinement and analysis program.
J. Appl. Cryst. (2009). 42, 339-341.
;
_computing_structure_refinement 'SHELXL-97 (Sheldrick, 2008)'
_computing_structure_solution 'SHELXS-97 (Sheldrick, 2008)'
_diffrn_ambient_temperature 110
_diffrn_detector 'MWPC area detector'
_diffrn_detector_type 'Bruker Hi_Star area detector'
_diffrn_measured_fraction_theta_full 0.908
_diffrn_measured_fraction_theta_max 0.987
_diffrn_measurement_device 'three-circle diffractometer'
_diffrn_measurement_device_type 'MWPC area detector'
_diffrn_measurement_method 'phi and omega scans'
_diffrn_radiation_collimation 0.5mm
_diffrn_radiation_monochromator graphite
_diffrn_radiation_probe x-ray
_diffrn_radiation_type CuK\a
_diffrn_radiation_wavelength 1.54178
_diffrn_reflns_av_R_equivalents 0.1116
_diffrn_reflns_av_unetI/netI 0.1331
_diffrn_reflns_Laue_measured_fraction_full 0.908
_diffrn_reflns_Laue_measured_fraction_max 0.987
_diffrn_reflns_limit_h_max 14
_diffrn_reflns_limit_h_min -14
_diffrn_reflns_limit_k_max 11
_diffrn_reflns_limit_k_min -11
_diffrn_reflns_limit_l_max 20
_diffrn_reflns_limit_l_min -21
_diffrn_reflns_number 24722
_diffrn_reflns_point_group_measured_fraction_full 0.879
_diffrn_reflns_point_group_measured_fraction_max 0.957
_diffrn_reflns_theta_full 67.679
_diffrn_reflns_theta_max 63.927
_diffrn_reflns_theta_min 4.037
_diffrn_source 'fine-focus sealed tube'
_diffrn_source_target Cu
_diffrn_standards_number 0
_exptl_absorpt_coefficient_mu 0.572
_exptl_absorpt_correction_T_max 0.7524
_exptl_absorpt_correction_T_min 0.6661
_exptl_absorpt_correction_type multi-scan
_exptl_absorpt_process_details
;
SADABS-2012/1 (Bruker,2012) was used for absorption correction.
wR2(int) was 0.1159 before and 0.0815 after correction.
The Ratio of minimum to maximum transmission is 0.8853.
The \l/2 correction factor is 0.0015.
;
_exptl_crystal_colour colourless
_exptl_crystal_colour_primary colourless
_exptl_crystal_density_diffrn 1.143
_exptl_crystal_description plate
_exptl_crystal_F_000 866
_exptl_crystal_size_max 0.05
_exptl_crystal_size_mid 0.05
_exptl_crystal_size_min 0.001
_refine_diff_density_max 0.276
_refine_diff_density_min -0.259
_refine_diff_density_rms 0.066
_refine_ls_abs_structure_details
;
 Flack x determined using 1665 quotients [(I+)-(I-)]/[(I+)+(I-)]
 (Parsons and Flack (2004), Acta Cryst. A60, s61).
;
_refine_ls_abs_structure_Flack 0.3(4)
_refine_ls_extinction_coef 0.0070(8)
_refine_ls_extinction_expression Fc^*^=kFc[1+0.001xFc^2^\l^3^/sin(2\q)]^-1/4^
_refine_ls_extinction_method SHELXL
_refine_ls_goodness_of_fit_ref 1.041
_refine_ls_hydrogen_treatment constr
_refine_ls_matrix_type full
_refine_ls_number_parameters 532
_refine_ls_number_reflns 7347
_refine_ls_number_restraints 1
_refine_ls_restrained_S_all 1.041
_refine_ls_R_factor_all 0.1065
_refine_ls_R_factor_gt 0.0694
_refine_ls_shift/su_max 0.000
_refine_ls_shift/su_mean 0.000
_refine_ls_structure_factor_coef Fsqd
_refine_ls_weighting_details 'w=1/[\s^2^(Fo^2^)+(0.0512P)^2^] where P=(Fo^2^+2Fc^2^)/3'
_refine_ls_weighting_scheme calc
_refine_ls_wR_factor_gt 0.1565
_refine_ls_wR_factor_ref 0.1819
_reflns_Friedel_coverage 0.820
_reflns_Friedel_fraction_full 0.846
_reflns_Friedel_fraction_max 0.923
_reflns_number_gt 5105
_reflns_number_total 7347
_reflns_threshold_expression 'I > 2\s(I)'
_cod_data_source_file ol5036547_si_002.cif
_cod_data_source_block kb93
_cod_depositor_comments
;
        Adding full bibliography for 1518645.cif.

2019-02-23
Z value and formula fixed to values more according to usual
chemical conventions.                 miguel
;
_cod_original_formula_sum 'C48 H71 N6 O4'
_cod_original_formula_weight 796.10
_cod_original_formula_moiety '2(C24 H35 N3 O2)'
_cod_original_formula_units_Z 2
_cod_database_code 1518645
_olex2_refinement_description
;
1. Fixed Uiso
 At 1.2 times of:
  All C(H) groups, All C(H,H) groups, All N(H) groups
 At 1.5 times of:
  All C(H,H,H) groups
2.a Ternary CH refined with riding coordinates:
 C1A(H1A), C1B(H1B), C13A(H13A), C13B(H13B), C14A(H14A), C14B(H14B),
 C19A(H19A), C19B(H19B), C21A(H21A), C21B(H21B)
2.b Secondary CH2 refined with riding coordinates:
 C2A(H2AA,H2AB), C2B(H2BA,H2BB), C6A(H6AA,H6AB), C6B(H6BA,H6BB), C16A(H16A,
 H16B), C16B(H16C,H16D), C20A(H20A,H20B), C20B(H20C,H20D), C23A(H23A,H23B),
 C23B(H23C,H23D)
2.c Aromatic/amide H refined with riding coordinates:
 C4A(H4A), C4B(H4B), C8A(H8A), C8B(H8B), C9A(H9A), C9B(H9B), C10A(H10A),
 C10B(H10B), C11A(H11A), C11B(H11B), C12A(H12A), C12B(H12B), N1A(H1AA),
 N1B(H1BA), N2A(H2A), N2B(H2B)
2.d Idealised Me refined as rotating group:
 C15A(H15A,H15B,H15C), C15B(H15D,H15E,H15F), C17A(H17A,H17B,H17C), C17B(H17D,
 H17E,H17F), C22A(H22A,H22B,H22C), C22B(H22D,H22E,H22F), C24A(H24A,H24B,H24C),
 C24B(H24D,H24E,H24F)
;
_shelx_estimated_absorpt_t_max 0.999
_shelx_estimated_absorpt_t_min 0.972
_shelx_space_group_comment
;
The symmetry employed for this shelxl refinement is uniquely defined
by the following loop, which should always be used as a source of
symmetry information in preference to the above space-group names.
They are only intended as comments.
;
_shelxl_version_number 2013-4

loop_
_space_group_symop_operation_xyz
'x, y, z'
'-x, y+1/2, -z'

loop_
_atom_site_label
_atom_site_type_symbol
_atom_site_fract_x
_atom_site_fract_y
_atom_site_fract_z
_atom_site_U_iso_or_equiv
_atom_site_adp_type
_atom_site_occupancy
_atom_site_site_symmetry_order
_atom_site_calc_flag
_atom_site_refinement_flags_posn
_atom_site_refinement_flags_adp
C1A C 0.5376(5) 0.3417(7) -0.0179(4) 0.0380(16) Uani 1 1 d . .
H1A H 0.5542 0.4370 -0.0329 0.046 Uiso 1 1 calc R U
C1B C 0.0129(5) 0.5841(7) 0.0061(4) 0.0367(15) Uani 1 1 d . .
H1B H -0.0196 0.6720 0.0202 0.044 Uiso 1 1 calc R U
C2A C 0.4662(5) 0.3494(7) 0.0425(3) 0.0351(15) Uani 1 1 d . .
H2AA H 0.4358 0.2581 0.0500 0.042 Uiso 1 1 calc R U
H2AB H 0.4085 0.4133 0.0285 0.042 Uiso 1 1 calc R U
C2B C -0.0304(5) 0.4689(7) 0.0492(3) 0.0369(15) Uani 1 1 d . .
H2BA H -0.1073 0.4758 0.0464 0.044 Uiso 1 1 calc R U
H2BB H -0.0121 0.3803 0.0276 0.044 Uiso 1 1 calc R U
C3A C 0.5230(5) 0.3971(6) 0.1129(3) 0.0367(15) Uani 1 1 d . .
C3B C 0.0121(5) 0.4737(6) 0.1280(3) 0.0344(15) Uani 1 1 d . .
C4A C 0.6265(5) 0.3783(6) 0.1240(4) 0.0340(15) Uani 1 1 d . .
H4A H 0.6620 0.4136 0.1673 0.041 Uiso 1 1 calc R U
C4B C 0.1094(5) 0.5208(7) 0.1444(4) 0.0363(15) Uani 1 1 d . .
H4B H 0.1372 0.5209 0.1939 0.044 Uiso 1 1 calc R U
C5A C 0.6858(5) 0.3062(6) 0.0723(4) 0.0360(15) Uani 1 1 d . .
C5B C 0.1727(5) 0.5714(7) 0.0883(4) 0.0367(15) Uani 1 1 d . .
C6A C 0.4872(5) 0.2661(8) -0.0847(3) 0.0399(16) Uani 1 1 d . .
H6AA H 0.5367 0.2652 -0.1231 0.048 Uiso 1 1 calc R U
H6AB H 0.4746 0.1701 -0.0709 0.048 Uiso 1 1 calc R U
C6B C -0.0083(5) 0.5633(7) -0.0769(3) 0.0386(16) Uani 1 1 d . .
H6BA H 0.0224 0.6415 -0.1018 0.046 Uiso 1 1 calc R U
H6BB H 0.0290 0.4800 -0.0907 0.046 Uiso 1 1 calc R U
C7A C 0.3884(5) 0.3259(7) -0.1152(4) 0.0390(17) Uani 1 1 d . .
C7B C -0.1205(5) 0.5500(7) -0.1063(3) 0.0364(15) Uani 1 1 d . .
C8A C 0.2941(5) 0.2571(8) -0.1137(4) 0.0458(17) Uani 1 1 d . .
H8A H 0.2933 0.1684 -0.0927 0.055 Uiso 1 1 calc R U
C8B C -0.1829(5) 0.6633(8) -0.1180(4) 0.0410(16) Uani 1 1 d . .
H8B H -0.1567 0.7511 -0.1042 0.049 Uiso 1 1 calc R U
C9A C 0.2026(6) 0.3143(9) -0.1418(4) 0.057(2) Uani 1 1 d . .
H9A H 0.1395 0.2648 -0.1402 0.068 Uiso 1 1 calc R U
C9B C -0.2832(6) 0.6505(8) -0.1498(4) 0.0487(19) Uani 1 1 d . .
H9B H -0.3259 0.7292 -0.1572 0.058 Uiso 1 1 calc R U
C10A C 0.2009(6) 0.4415(9) -0.1722(4) 0.055(2) Uani 1 1 d . .
H10A H 0.1371 0.4800 -0.1920 0.066 Uiso 1 1 calc R U
C10B C -0.3215(6) 0.5239(9) -0.1708(4) 0.0503(19) Uani 1 1 d . .
H10B H -0.3899 0.5156 -0.1937 0.060 Uiso 1 1 calc R U
C11A C 0.2923(6) 0.5140(8) -0.1739(4) 0.0499(19) Uani 1 1 d . .
H11A H 0.2918 0.6029 -0.1946 0.060 Uiso 1 1 calc R U
C11B C -0.2607(6) 0.4097(8) -0.1586(4) 0.0508(19) Uani 1 1 d . .
H11B H -0.2874 0.3221 -0.1723 0.061 Uiso 1 1 calc R U
C12A C 0.3848(6) 0.4566(8) -0.1453(4) 0.0458(18) Uani 1 1 d . .
H12A H 0.4474 0.5074 -0.1463 0.055 Uiso 1 1 calc R U
C12B C -0.1600(5) 0.4226(7) -0.1262(4) 0.0445(17) Uani 1 1 d . .
H12B H -0.1180 0.3436 -0.1177 0.053 Uiso 1 1 calc R U
C13A C 0.5030(5) 0.4924(6) 0.2345(3) 0.0349(15) Uani 1 1 d . .
H13A H 0.5618 0.5571 0.2287 0.042 Uiso 1 1 calc R U
C13B C -0.0235(5) 0.4119(7) 0.2546(3) 0.0390(16) Uani 1 1 d . .
H13B H 0.0259 0.4880 0.2685 0.047 Uiso 1 1 calc R U
C14A C 0.4187(5) 0.5688(7) 0.2734(4) 0.0406(16) Uani 1 1 d . .
H14A H 0.3832 0.6330 0.2370 0.049 Uiso 1 1 calc R U
C14B C -0.1200(5) 0.4291(7) 0.2976(4) 0.0440(17) Uani 1 1 d . .
H14B H -0.1739 0.3623 0.2778 0.053 Uiso 1 1 calc R U
C15A C 0.3363(6) 0.4748(8) 0.2987(4) 0.0488(18) Uani 1 1 d . .
H15A H 0.3100 0.4158 0.2583 0.073 Uiso 1 1 calc R U
H15B H 0.2789 0.5292 0.3154 0.073 Uiso 1 1 calc R U
H15C H 0.3664 0.4182 0.3391 0.073 Uiso 1 1 calc R U
C15B C -0.0932(6) 0.3962(8) 0.3783(4) 0.0522(19) Uani 1 1 d . .
H15D H -0.0782 0.2984 0.3838 0.078 Uiso 1 1 calc R U
H15E H -0.1522 0.4201 0.4062 0.078 Uiso 1 1 calc R U
H15F H -0.0319 0.4490 0.3966 0.078 Uiso 1 1 calc R U
C16A C 0.4655(6) 0.6549(7) 0.3366(4) 0.0451(17) Uani 1 1 d . .
H16A H 0.5075 0.5945 0.3707 0.054 Uiso 1 1 calc R U
H16B H 0.4081 0.6923 0.3632 0.054 Uiso 1 1 calc R U
C16B C -0.1657(5) 0.5726(7) 0.2883(4) 0.0471(17) Uani 1 1 d . .
H16C H -0.1863 0.5872 0.2359 0.057 Uiso 1 1 calc R U
H16D H -0.2298 0.5765 0.3144 0.057 Uiso 1 1 calc R U
C17A C 0.5346(7) 0.7742(8) 0.3152(4) 0.062(2) Uani 1 1 d . .
H17A H 0.4955 0.8319 0.2791 0.093 Uiso 1 1 calc R U
H17B H 0.5966 0.7381 0.2944 0.093 Uiso 1 1 calc R U
H17C H 0.5557 0.8287 0.3587 0.093 Uiso 1 1 calc R U
C17B C -0.0956(7) 0.6895(8) 0.3151(5) 0.061(2) Uani 1 1 d . .
H17D H -0.0366 0.6959 0.2848 0.092 Uiso 1 1 calc R U
H17E H -0.0697 0.6731 0.3659 0.092 Uiso 1 1 calc R U
H17F H -0.1350 0.7752 0.3118 0.092 Uiso 1 1 calc R U
C18A C 0.5455(5) 0.3700(6) 0.2774(3) 0.0356(15) Uani 1 1 d . .
C18B C 0.0307(5) 0.2782(7) 0.2739(4) 0.0399(16) Uani 1 1 d . .
C19A C 0.6364(5) 0.2327(7) 0.3533(4) 0.0400(16) Uani 1 1 d . .
H19A H 0.7020 0.1954 0.3357 0.048 Uiso 1 1 calc R U
C19B C 0.1375(5) 0.1179(7) 0.3180(4) 0.0412(17) Uani 1 1 d . .
H19B H 0.1948 0.0898 0.2877 0.049 Uiso 1 1 calc R U
C20A C 0.5450(5) 0.1530(7) 0.3152(4) 0.0426(16) Uani 1 1 d . .
H20A H 0.5701 0.0722 0.2894 0.051 Uiso 1 1 calc R U
H20B H 0.4963 0.1224 0.3508 0.051 Uiso 1 1 calc R U
C20B C 0.0347(6) 0.0521(7) 0.2866(4) 0.0494(18) Uani 1 1 d . .
H20C H 0.0479 -0.0184 0.2499 0.059 Uiso 1 1 calc R U
H20D H -0.0025 0.0095 0.3258 0.059 Uiso 1 1 calc R U
C21A C 0.6466(6) 0.2265(7) 0.4369(4) 0.0445(17) Uani 1 1 d . .
H21A H 0.7079 0.2843 0.4536 0.053 Uiso 1 1 calc R U
C21B C 0.1666(6) 0.0775(8) 0.3981(4) 0.0504(18) Uani 1 1 d . .
H21B H 0.1060 0.0988 0.4268 0.061 Uiso 1 1 calc R U
C22A C 0.5514(6) 0.2904(8) 0.4688(4) 0.056(2) Uani 1 1 d . .
H22A H 0.5363 0.3793 0.4459 0.085 Uiso 1 1 calc R U
H22B H 0.5659 0.3025 0.5215 0.085 Uiso 1 1 calc R U
H22C H 0.4912 0.2300 0.4594 0.085 Uiso 1 1 calc R U
C22B C 0.1858(7) -0.0784(9) 0.4020(5) 0.072(2) Uani 1 1 d . .
H22D H 0.1262 -0.1263 0.3771 0.108 Uiso 1 1 calc R U
H22E H 0.1945 -0.1073 0.4531 0.108 Uiso 1 1 calc R U
H22F H 0.2489 -0.1006 0.3780 0.108 Uiso 1 1 calc R U
C23A C 0.6694(7) 0.0852(8) 0.4651(4) 0.059(2) Uani 1 1 d . .
H23A H 0.6119 0.0244 0.4464 0.070 Uiso 1 1 calc R U
H23B H 0.6697 0.0871 0.5189 0.070 Uiso 1 1 calc R U
C23B C 0.2589(6) 0.1579(9) 0.4302(4) 0.057(2) Uani 1 1 d . .
H23C H 0.2466 0.2562 0.4199 0.069 Uiso 1 1 calc R U
H23D H 0.3212 0.1301 0.4058 0.069 Uiso 1 1 calc R U
C24A C 0.7707(8) 0.0232(10) 0.4454(6) 0.085(3) Uani 1 1 d . .
H24A H 0.7666 0.0042 0.3929 0.128 Uiso 1 1 calc R U
H24B H 0.7836 -0.0621 0.4725 0.128 Uiso 1 1 calc R U
H24C H 0.8278 0.0874 0.4579 0.128 Uiso 1 1 calc R U
C24B C 0.2808(7) 0.1390(9) 0.5119(4) 0.063(2) Uani 1 1 d . .
H24D H 0.3034 0.0448 0.5221 0.094 Uiso 1 1 calc R U
H24E H 0.2174 0.1576 0.5362 0.094 Uiso 1 1 calc R U
H24F H 0.3358 0.2022 0.5302 0.094 Uiso 1 1 calc R U
N1A N 0.6341(4) 0.2743(6) 0.0074(3) 0.0383(13) Uani 1 1 d . .
H1AA H 0.6597 0.2112 -0.0202 0.046 Uiso 1 1 calc R U
N1B N 0.1242(4) 0.5933(6) 0.0217(3) 0.0385(13) Uani 1 1 d . .
H1BA H 0.1624 0.6143 -0.0142 0.046 Uiso 1 1 calc R U
N2A N 0.4614(4) 0.4500(5) 0.1624(3) 0.0355(13) Uani 1 1 d . .
H2A H 0.3943 0.4588 0.1504 0.043 Uiso 1 1 calc R U
N2B N -0.0524(4) 0.4213(6) 0.1764(3) 0.0402(13) Uani 1 1 d . .
H2B H -0.1143 0.3919 0.1597 0.048 Uiso 1 1 calc R U
N3A N 0.6233(4) 0.3740(5) 0.3255(3) 0.0369(13) Uani 1 1 d . .
N3B N 0.1184(4) 0.2659(6) 0.3087(3) 0.0459(14) Uani 1 1 d . .
O1A O 0.7790(3) 0.2742(5) 0.0864(2) 0.0403(11) Uani 1 1 d . .
O1B O 0.2686(3) 0.5908(5) 0.1005(2) 0.0411(11) Uani 1 1 d . .
O2A O 0.4952(4) 0.2502(4) 0.2639(2) 0.0427(11) Uani 1 1 d . .
O2B O -0.0248(4) 0.1645(5) 0.2534(2) 0.0447(12) Uani 1 1 d . .

loop_
_atom_site_aniso_label
_atom_site_aniso_U_11
_atom_site_aniso_U_22
_atom_site_aniso_U_33
_atom_site_aniso_U_23
_atom_site_aniso_U_13
_atom_site_aniso_U_12
C1A 0.039(4) 0.042(4) 0.033(4) -0.005(3) 0.000(3) 0.001(3)
C1B 0.039(4) 0.040(4) 0.032(4) 0.004(3) 0.005(3) -0.002(3)
C2A 0.040(4) 0.039(4) 0.026(3) -0.003(3) 0.002(3) 0.001(3)
C2B 0.040(4) 0.041(4) 0.029(3) 0.003(3) 0.001(3) 0.000(3)
C3A 0.048(4) 0.034(4) 0.028(4) -0.001(3) 0.003(3) 0.000(3)
C3B 0.043(4) 0.030(3) 0.030(3) 0.003(3) 0.005(3) 0.001(3)
C4A 0.033(4) 0.035(4) 0.034(4) -0.004(3) 0.002(3) 0.000(3)
C4B 0.034(4) 0.042(4) 0.032(4) -0.002(3) 0.000(3) -0.003(3)
C5A 0.034(4) 0.034(4) 0.040(4) 0.004(3) 0.002(3) -0.003(3)
C5B 0.037(4) 0.037(4) 0.037(4) -0.002(3) 0.004(3) 0.000(3)
C6A 0.041(4) 0.049(4) 0.030(4) -0.009(3) 0.003(3) 0.002(3)
C6B 0.042(4) 0.044(4) 0.030(4) 0.006(3) 0.002(3) -0.004(3)
C7A 0.046(4) 0.043(4) 0.028(4) -0.009(3) 0.001(3) 0.007(3)
C7B 0.036(4) 0.044(4) 0.028(4) 0.000(3) 0.000(3) -0.006(3)
C8A 0.049(4) 0.046(4) 0.042(4) -0.005(3) 0.002(3) 0.006(3)
C8B 0.043(4) 0.042(4) 0.038(4) -0.002(3) 0.000(3) -0.002(3)
C9A 0.047(5) 0.067(6) 0.055(5) -0.011(4) 0.002(4) 0.005(4)
C9B 0.046(4) 0.057(5) 0.045(4) 0.011(4) 0.012(3) 0.013(4)
C10A 0.048(5) 0.078(6) 0.038(4) -0.007(4) -0.007(3) 0.022(4)
C10B 0.038(4) 0.074(6) 0.038(4) 0.010(4) -0.003(3) -0.003(4)
C11A 0.057(5) 0.059(5) 0.034(4) 0.005(3) 0.004(3) 0.017(4)
C11B 0.054(5) 0.048(5) 0.049(5) 0.001(4) -0.005(3) -0.012(4)
C12A 0.052(4) 0.051(5) 0.035(4) -0.005(3) 0.008(3) 0.005(3)
C12B 0.046(4) 0.042(4) 0.045(4) 0.006(3) -0.002(3) 0.002(3)
C13A 0.042(4) 0.034(4) 0.028(3) 0.001(3) -0.003(3) -0.002(3)
C13B 0.042(4) 0.043(4) 0.031(4) 0.001(3) -0.002(3) 0.000(3)
C14A 0.046(4) 0.044(4) 0.031(4) -0.003(3) 0.003(3) 0.004(3)
C14B 0.048(4) 0.048(4) 0.037(4) 0.002(3) 0.006(3) -0.003(3)
C15A 0.046(4) 0.060(5) 0.040(4) -0.006(4) 0.007(3) -0.005(3)
C15B 0.063(5) 0.055(5) 0.040(4) 0.006(4) 0.010(3) 0.005(4)
C16A 0.058(5) 0.041(4) 0.037(4) -0.011(3) 0.006(3) 0.000(3)
C16B 0.047(4) 0.047(4) 0.048(4) 0.005(3) 0.004(3) 0.000(3)
C17A 0.096(7) 0.046(5) 0.044(5) -0.010(4) 0.003(4) -0.011(5)
C17B 0.079(6) 0.047(5) 0.059(5) 0.004(4) 0.009(4) -0.001(4)
C18A 0.045(4) 0.035(4) 0.028(4) -0.005(3) 0.006(3) 0.000(3)
C18B 0.041(4) 0.049(4) 0.029(4) 0.001(3) 0.005(3) -0.004(3)
C19A 0.049(4) 0.039(4) 0.031(4) 0.000(3) 0.003(3) 0.002(3)
C19B 0.044(4) 0.048(4) 0.031(4) 0.005(3) 0.001(3) 0.008(3)
C20A 0.053(4) 0.034(4) 0.041(4) 0.003(3) 0.002(3) -0.003(3)
C20B 0.065(5) 0.044(4) 0.038(4) 0.002(3) 0.000(3) 0.004(4)
C21A 0.057(5) 0.046(4) 0.029(4) 0.001(3) 0.000(3) -0.004(3)
C21B 0.057(5) 0.058(5) 0.035(4) 0.003(4) -0.003(3) 0.006(4)
C22A 0.073(6) 0.056(5) 0.040(4) -0.001(4) 0.008(4) -0.004(4)
C22B 0.086(7) 0.066(6) 0.060(6) 0.015(5) -0.013(4) 0.009(5)
C23A 0.089(6) 0.043(4) 0.042(5) 0.010(4) -0.004(4) 0.000(4)
C23B 0.051(5) 0.071(5) 0.048(5) 0.007(4) 0.002(3) -0.012(4)
C24A 0.110(8) 0.064(6) 0.081(7) 0.024(5) 0.008(6) 0.025(5)
C24B 0.073(6) 0.074(6) 0.038(5) 0.011(4) -0.007(4) -0.002(4)
N1A 0.041(3) 0.046(3) 0.028(3) -0.002(3) 0.000(2) 0.005(3)
N1B 0.037(3) 0.053(3) 0.024(3) 0.001(3) -0.004(2) -0.004(3)
N2A 0.040(3) 0.042(3) 0.024(3) -0.006(2) 0.002(2) 0.005(2)
N2B 0.040(3) 0.046(3) 0.034(3) 0.003(3) 0.001(2) -0.003(3)
N3A 0.048(3) 0.034(3) 0.028(3) -0.001(2) -0.004(3) -0.003(2)
N3B 0.047(4) 0.056(4) 0.035(3) 0.007(3) 0.000(3) 0.000(3)
O1A 0.035(3) 0.045(3) 0.040(3) -0.002(2) 0.002(2) 0.003(2)
O1B 0.037(3) 0.048(3) 0.038(3) -0.001(2) 0.001(2) -0.002(2)
O2A 0.055(3) 0.032(3) 0.039(3) 0.004(2) -0.009(2) -0.004(2)
O2B 0.055(3) 0.039(3) 0.038(3) 0.000(2) -0.007(2) -0.002(2)

loop_
_atom_type_symbol
_atom_type_description
_atom_type_scat_dispersion_real
_atom_type_scat_dispersion_imag
_atom_type_scat_source
C C 0.0181 0.0091 'International Tables Vol C Tables 4.2.6.8 and 6.1.1.4'
H H 0.0000 0.0000 'International Tables Vol C Tables 4.2.6.8 and 6.1.1.4'
N N 0.0311 0.0180 'International Tables Vol C Tables 4.2.6.8 and 6.1.1.4'
O O 0.0492 0.0322 'International Tables Vol C Tables 4.2.6.8 and 6.1.1.4'

loop_
_geom_angle_atom_site_label_1
_geom_angle_atom_site_label_2
_geom_angle_atom_site_label_3
_geom_angle
C2A C1A H1A 108.4
C2A C1A C6A 111.8(5)
C6A C1A H1A 108.4
N1A C1A H1A 108.4
N1A C1A C2A 110.3(5)
N1A C1A C6A 109.5(5)
C2B C1B H1B 109.0
C2B C1B C6B 112.2(6)
C6B C1B H1B 109.0
N1B C1B H1B 109.0
N1B C1B C2B 110.2(5)
N1B C1B C6B 107.4(5)
C1A C2A H2AA 109.3
C1A C2A H2AB 109.3
C1A C2A C3A 111.5(5)
H2AA C2A H2AB 108.0
C3A C2A H2AA 109.3
C3A C2A H2AB 109.3
C1B C2B H2BA 109.4
C1B C2B H2BB 109.4
H2BA C2B H2BB 108.0
C3B C2B C1B 111.1(6)
C3B C2B H2BA 109.4
C3B C2B H2BB 109.4
C4A C3A C2A 119.6(5)
C4A C3A N2A 125.2(6)
N2A C3A C2A 115.1(6)
C4B C3B C2B 119.0(5)
C4B C3B N2B 125.9(6)
N2B C3B C2B 114.9(6)
C3A C4A H4A 118.8
C3A C4A C5A 122.4(6)
C5A C4A H4A 118.8
C3B C4B H4B 119.2
C3B C4B C5B 121.6(6)
C5B C4B H4B 119.2
N1A C5A C4A 116.2(6)
O1A C5A C4A 122.4(6)
O1A C5A N1A 121.4(6)
N1B C5B C4B 117.0(6)
O1B C5B C4B 121.8(6)
O1B C5B N1B 121.1(6)
C1A C6A H6AA 108.7
C1A C6A H6AB 108.7
H6AA C6A H6AB 107.6
C7A C6A C1A 114.3(5)
C7A C6A H6AA 108.7
C7A C6A H6AB 108.7
C1B C6B H6BA 108.1
C1B C6B H6BB 108.1
H6BA C6B H6BB 107.3
C7B C6B C1B 116.9(5)
C7B C6B H6BA 108.1
C7B C6B H6BB 108.1
C8A C7A C6A 122.1(6)
C8A C7A C12A 116.9(7)
C12A C7A C6A 121.1(7)
C8B C7B C6B 121.2(6)
C8B C7B C12B 119.0(6)
C12B C7B C6B 119.6(6)
C7A C8A H8A 119.3
C9A C8A C7A 121.4(8)
C9A C8A H8A 119.3
C7B C8B H8B 119.7
C7B C8B C9B 120.6(7)
C9B C8B H8B 119.7
C8A C9A H9A 119.6
C10A C9A C8A 120.9(8)
C10A C9A H9A 119.6
C8B C9B H9B 119.9
C10B C9B C8B 120.2(7)
C10B C9B H9B 119.9
C9A C10A H10A 120.2
C9A C10A C11A 119.6(7)
C11A C10A H10A 120.2
C9B C10B H10B 120.0
C11B C10B C9B 120.0(7)
C11B C10B H10B 120.0
C10A C11A H11A 120.2
C10A C11A C12A 119.7(7)
C12A C11A H11A 120.2
C10B C11B H11B 120.1
C10B C11B C12B 119.8(7)
C12B C11B H11B 120.1
C7A C12A H12A 119.2
C11A C12A C7A 121.6(7)
C11A C12A H12A 119.2
C7B C12B C11B 120.4(7)
C7B C12B H12B 119.8
C11B C12B H12B 119.8
C14A C13A H13A 108.2
C18A C13A H13A 108.2
C18A C13A C14A 112.4(5)
N2A C13A H13A 108.2
N2A C13A C14A 109.9(5)
N2A C13A C18A 110.0(5)
C14B C13B H13B 108.2
C18B C13B H13B 108.2
C18B C13B C14B 110.6(5)
N2B C13B H13B 108.2
N2B C13B C14B 110.3(5)
N2B C13B C18B 111.3(6)
C13A C14A H14A 107.2
C15A C14A C13A 112.9(6)
C15A C14A H14A 107.2
C15A C14A C16A 110.4(5)
C16A C14A C13A 111.8(5)
C16A C14A H14A 107.2
C13B C14B H14B 108.0
C15B C14B C13B 110.3(6)
C15B C14B H14B 108.0
C16B C14B C13B 111.4(6)
C16B C14B H14B 108.0
C16B C14B C15B 110.8(6)
C14A C15A H15A 109.5
C14A C15A H15B 109.5
C14A C15A H15C 109.5
H15A C15A H15B 109.5
H15A C15A H15C 109.5
H15B C15A H15C 109.5
C14B C15B H15D 109.5
C14B C15B H15E 109.5
C14B C15B H15F 109.5
H15D C15B H15E 109.5
H15D C15B H15F 109.5
H15E C15B H15F 109.5
C14A C16A H16A 108.4
C14A C16A H16B 108.4
C14A C16A C17A 115.3(6)
H16A C16A H16B 107.5
C17A C16A H16A 108.4
C17A C16A H16B 108.4
C14B C16B H16C 108.2
C14B C16B H16D 108.2
H16C C16B H16D 107.4
C17B C16B C14B 116.3(6)
C17B C16B H16C 108.2
C17B C16B H16D 108.2
C16A C17A H17A 109.5
C16A C17A H17B 109.5
C16A C17A H17C 109.5
H17A C17A H17B 109.5
H17A C17A H17C 109.5
H17B C17A H17C 109.5
C16B C17B H17D 109.5
C16B C17B H17E 109.5
C16B C17B H17F 109.5
H17D C17B H17E 109.5
H17D C17B H17F 109.5
H17E C17B H17F 109.5
N3A C18A C13A 124.4(6)
N3A C18A O2A 119.3(6)
O2A C18A C13A 116.3(6)
N3B C18B C13B 125.5(7)
N3B C18B O2B 119.6(7)
O2B C18B C13B 114.8(6)
C20A C19A H19A 107.8
C21A C19A H19A 107.8
C21A C19A C20A 116.0(6)
N3A C19A H19A 107.8
N3A C19A C20A 104.8(5)
N3A C19A C21A 112.5(5)
C20B C19B H19B 109.2
C21B C19B H19B 109.2
C21B C19B C20B 112.7(6)
N3B C19B H19B 109.2
N3B C19B C20B 103.6(5)
N3B C19B C21B 112.8(6)
C19A C20A H20A 110.9
C19A C20A H20B 110.9
H20A C20A H20B 108.9
O2A C20A C19A 104.3(5)
O2A C20A H20A 110.9
O2A C20A H20B 110.9
C19B C20B H20C 110.8
C19B C20B H20D 110.8
H20C C20B H20D 108.9
O2B C20B C19B 104.5(5)
O2B C20B H20C 110.8
O2B C20B H20D 110.8
C19A C21A H21A 106.7
C19A C21A C22A 111.2(6)
C22A C21A H21A 106.7
C23A C21A C19A 112.5(6)
C23A C21A H21A 106.7
C23A C21A C22A 112.6(6)
C19B C21B H21B 108.1
C19B C21B C22B 108.8(6)
C22B C21B H21B 108.1
C23B C21B C19B 111.3(6)
C23B C21B H21B 108.1
C23B C21B C22B 112.3(7)
C21A C22A H22A 109.5
C21A C22A H22B 109.5
C21A C22A H22C 109.5
H22A C22A H22B 109.5
H22A C22A H22C 109.5
H22B C22A H22C 109.5
C21B C22B H22D 109.5
C21B C22B H22E 109.5
C21B C22B H22F 109.5
H22D C22B H22E 109.5
H22D C22B H22F 109.5
H22E C22B H22F 109.5
C21A C23A H23A 108.3
C21A C23A H23B 108.3
C21A C23A C24A 115.9(7)
H23A C23A H23B 107.4
C24A C23A H23A 108.3
C24A C23A H23B 108.3
C21B C23B H23C 108.8
C21B C23B H23D 108.8
C21B C23B C24B 113.7(7)
H23C C23B H23D 107.7
C24B C23B H23C 108.8
C24B C23B H23D 108.8
C23A C24A H24A 109.5
C23A C24A H24B 109.5
C23A C24A H24C 109.5
H24A C24A H24B 109.5
H24A C24A H24C 109.5
H24B C24A H24C 109.5
C23B C24B H24D 109.5
C23B C24B H24E 109.5
C23B C24B H24F 109.5
H24D C24B H24E 109.5
H24D C24B H24F 109.5
H24E C24B H24F 109.5
C1A N1A H1AA 119.2
C5A N1A C1A 121.7(5)
C5A N1A H1AA 119.2
C1B N1B H1BA 118.3
C5B N1B C1B 123.5(5)
C5B N1B H1BA 118.3
C3A N2A C13A 121.9(5)
C3A N2A H2A 119.0
C13A N2A H2A 119.0
C3B N2B C13B 123.1(5)
C3B N2B H2B 118.5
C13B N2B H2B 118.5
C18A N3A C19A 105.7(5)
C18B N3B C19B 106.6(6)
C18A O2A C20A 105.5(5)
C18B O2B C20B 104.8(5)

loop_
_geom_bond_atom_site_label_1
_geom_bond_atom_site_label_2
_geom_bond_distance
C1A H1A 1.0000
C1A C2A 1.502(9)
C1A C6A 1.532(9)
C1A N1A 1.451(8)
C1B H1B 1.0000
C1B C2B 1.512(9)
C1B C6B 1.542(9)
C1B N1B 1.444(8)
C2A H2AA 0.9900
C2A H2AB 0.9900
C2A C3A 1.507(9)
C2B H2BA 0.9900
C2B H2BB 0.9900
C2B C3B 1.507(9)
C3A C4A 1.347(8)
C3A N2A 1.359(8)
C3B C4B 1.347(9)
C3B N2B 1.367(8)
C4A H4A 0.9500
C4A C5A 1.451(9)
C4B H4B 0.9500
C4B C5B 1.454(9)
C5A N1A 1.356(8)
C5A O1A 1.249(7)
C5B N1B 1.345(8)
C5B O1B 1.254(7)
C6A H6AA 0.9900
C6A H6AB 0.9900
C6A C7A 1.471(9)
C6B H6BA 0.9900
C6B H6BB 0.9900
C6B C7B 1.507(9)
C7A C8A 1.392(10)
C7A C12A 1.393(10)
C7B C8B 1.376(9)
C7B C12B 1.385(10)
C8A H8A 0.9500
C8A C9A 1.369(10)
C8B H8B 0.9500
C8B C9B 1.381(10)
C9A H9A 0.9500
C9A C10A 1.363(12)
C9B H9B 0.9500
C9B C10B 1.377(11)
C10A H10A 0.9500
C10A C11A 1.378(11)
C10B H10B 0.9500
C10B C11B 1.373(11)
C11A H11A 0.9500
C11A C12A 1.383(10)
C11B H11B 0.9500
C11B C12B 1.389(10)
C12A H12A 0.9500
C12B H12B 0.9500
C13A H13A 1.0000
C13A C14A 1.543(9)
C13A C18A 1.513(9)
C13A N2A 1.449(8)
C13B H13B 1.0000
C13B C14B 1.537(9)
C13B C18B 1.512(10)
C13B N2B 1.458(8)
C14A H14A 1.0000
C14A C15A 1.508(10)
C14A C16A 1.520(9)
C14B H14B 1.0000
C14B C15B 1.531(10)
C14B C16B 1.527(10)
C15A H15A 0.9800
C15A H15B 0.9800
C15A H15C 0.9800
C15B H15D 0.9800
C15B H15E 0.9800
C15B H15F 0.9800
C16A H16A 0.9900
C16A H16B 0.9900
C16A C17A 1.539(11)
C16B H16C 0.9900
C16B H16D 0.9900
C16B C17B 1.516(11)
C17A H17A 0.9800
C17A H17B 0.9800
C17A H17C 0.9800
C17B H17D 0.9800
C17B H17E 0.9800
C17B H17F 0.9800
C18A N3A 1.283(8)
C18A O2A 1.353(8)
C18B N3B 1.259(8)
C18B O2B 1.359(8)
C19A H19A 1.0000
C19A C20A 1.534(10)
C19A C21A 1.532(9)
C19A N3A 1.479(8)
C19B H19B 1.0000
C19B C20B 1.543(10)
C19B C21B 1.541(9)
C19B N3B 1.477(9)
C20A H20A 0.9900
C20A H20B 0.9900
C20A O2A 1.452(8)
C20B H20C 0.9900
C20B H20D 0.9900
C20B O2B 1.447(8)
C21A H21A 1.0000
C21A C22A 1.536(10)
C21A C23A 1.497(10)
C21B H21B 1.0000
C21B C22B 1.547(11)
C21B C23B 1.507(11)
C22A H22A 0.9800
C22A H22B 0.9800
C22A H22C 0.9800
C22B H22D 0.9800
C22B H22E 0.9800
C22B H22F 0.9800
C23A H23A 0.9900
C23A H23B 0.9900
C23A C24A 1.511(12)
C23B H23C 0.9900
C23B H23D 0.9900
C23B C24B 1.518(10)
C24A H24A 0.9800
C24A H24B 0.9800
C24A H24C 0.9800
C24B H24D 0.9800
C24B H24E 0.9800
C24B H24F 0.9800
N1A H1AA 0.8800
N1B H1BA 0.8800
N2A H2A 0.8800
N2B H2B 0.8800

loop_
_geom_hbond_atom_site_label_D
_geom_hbond_atom_site_label_H
_geom_hbond_atom_site_label_A
_geom_hbond_distance_DH
_geom_hbond_distance_HA
_geom_hbond_distance_DA
_geom_hbond_angle_DHA
_geom_hbond_site_symmetry_A
C2B H2BA O1A 0.99 2.60 3.226(8) 121.2 1_455
N1A H1AA O1B 0.88 2.16 3.023(7) 168.5 2_645
N1B H1BA O1A 0.88 2.22 3.008(7) 148.3 2_655
N2A H2A O1B 0.88 2.21 2.986(7) 146.5 .
N2B H2B O1A 0.88 2.18 2.992(7) 154.1 1_455

loop_
_geom_torsion_atom_site_label_1
_geom_torsion_atom_site_label_2
_geom_torsion_atom_site_label_3
_geom_torsion_atom_site_label_4
_geom_torsion
C1A C2A C3A C4A -24.6(8)
C1A C2A C3A N2A 159.0(6)
C1A C6A C7A C8A -114.0(7)
C1A C6A C7A C12A 64.3(8)
C1B C2B C3B C4B -32.3(8)
C1B C2B C3B N2B 151.1(6)
C1B C6B C7B C8B 80.1(8)
C1B C6B C7B C12B -104.1(7)
C2A C1A C6A C7A 57.5(8)
C2A C1A N1A C5A -45.6(8)
C2A C3A C4A C5A -3.6(9)
C2A C3A N2A C13A 176.0(6)
C2B C1B C6B C7B 58.4(8)
C2B C1B N1B C5B -37.2(9)
C2B C3B C4B C5B 2.2(9)
C2B C3B N2B C13B 177.5(6)
C3A C4A C5A N1A 8.5(9)
C3A C4A C5A O1A -171.1(6)
C3B C4B C5B N1B 12.1(9)
C3B C4B C5B O1B -166.2(6)
C4A C3A N2A C13A -0.1(10)
C4A C5A N1A C1A 17.8(9)
C4B C3B N2B C13B 1.1(10)
C4B C5B N1B C1B 7.3(9)
C6A C1A C2A C3A 168.2(6)
C6A C1A N1A C5A -169.1(6)
C6A C7A C8A C9A 179.6(6)
C6A C7A C12A C11A -179.8(6)
C6B C1B C2B C3B 166.7(5)
C6B C1B N1B C5B -159.7(6)
C6B C7B C8B C9B 175.3(6)
C6B C7B C12B C11B -174.9(6)
C7A C8A C9A C10A -0.2(11)
C7B C8B C9B C10B -0.7(10)
C8A C7A C12A C11A -1.4(10)
C8A C9A C10A C11A -0.6(11)
C8B C7B C12B C11B 0.9(10)
C8B C9B C10B C11B 1.5(11)
C9A C10A C11A C12A 0.5(11)
C9B C10B C11B C12B -1.1(11)
C10A C11A C12A C7A 0.6(10)
C10B C11B C12B C7B -0.1(11)
C12A C7A C8A C9A 1.2(10)
C12B C7B C8B C9B -0.5(10)
C13A C14A C16A C17A 65.1(8)
C13A C18A N3A C19A 179.5(6)
C13A C18A O2A C20A -175.6(5)
C13B C14B C16B C17B -61.5(8)
C13B C18B N3B C19B 177.1(6)
C13B C18B O2B C20B -171.7(6)
C14A C13A C18A N3A -89.4(8)
C14A C13A C18A O2A 89.3(7)
C14A C13A N2A C3A 171.0(6)
C14B C13B C18B N3B -111.2(7)
C14B C13B C18B O2B 66.0(7)
C14B C13B N2B C3B 147.9(6)
C15A C14A C16A C17A -168.4(7)
C15B C14B C16B C17B 61.8(8)
C18A C13A C14A C15A -49.0(8)
C18A C13A C14A C16A 76.1(7)
C18A C13A N2A C3A -64.8(7)
C18B C13B C14B C15B 47.2(8)
C18B C13B C14B C16B 170.8(6)
C18B C13B N2B C3B -88.9(7)
C19A C20A O2A C18A -5.4(6)
C19A C21A C23A C24A 62.3(10)
C19B C20B O2B C18B -8.3(6)
C19B C21B C23B C24B 171.0(7)
C20A C19A C21A C22A -62.7(8)
C20A C19A C21A C23A 64.6(8)
C20A C19A N3A C18A -4.3(7)
C20B C19B C21B C22B 63.5(8)
C20B C19B C21B C23B -172.2(6)
C20B C19B N3B C18B -5.3(7)
C21A C19A C20A O2A 130.6(6)
C21A C19A N3A C18A -131.1(6)
C21B C19B C20B O2B 130.6(6)
C21B C19B N3B C18B -127.5(6)
C22A C21A C23A C24A -171.1(7)
C22B C21B C23B C24B -66.7(9)
N1A C1A C2A C3A 46.1(7)
N1A C1A C6A C7A -179.9(6)
N1B C1B C2B C3B 47.1(7)
N1B C1B C6B C7B 179.6(6)
N2A C3A C4A C5A 172.3(6)
N2A C13A C14A C15A 73.8(7)
N2A C13A C14A C16A -161.1(5)
N2A C13A C18A N3A 147.9(6)
N2A C13A C18A O2A -33.4(7)
N2B C3B C4B C5B 178.4(6)
N2B C13B C14B C15B 170.8(6)
N2B C13B C14B C16B -65.6(8)
N2B C13B C18B N3B 125.7(7)
N2B C13B C18B O2B -57.0(7)
N3A C18A O2A C20A 3.1(8)
N3A C19A C20A O2A 5.9(7)
N3A C19A C21A C22A 57.9(8)
N3A C19A C21A C23A -174.9(6)
N3B C18B O2B C20B 5.7(7)
N3B C19B C20B O2B 8.3(7)
N3B C19B C21B C22B -179.5(6)
N3B C19B C21B C23B -55.3(8)
O1A C5A N1A C1A -162.6(6)
O1B C5B N1B C1B -174.4(6)
O2A C18A N3A C19A 0.9(8)
O2B C18B N3B C19B 0.0(8)
